data_1545114
loop_
_publ_author_name
'Arakcheeva, Alla'
'Bykov, Maxim'
'Bykova, Elena'
'Dubrovinsky, Leonid'
'Pattison, Phil'
'Dmitriev, Vladimir'
'Chapuis, Gervais'

_publ_section_title
;
 Incommensurate atomic density waves in the high-pressure IVb phase of
 barium
;
_journal_issue 2
_journal_name_full IUCrJ
_journal_page_first 152
_journal_page_last 157
_journal_paper_doi 10.1107/S2052252517000264
_journal_volume 4
_journal_year 2017
_chemical_formula_moiety Ba
_chemical_formula_sum Ba
_chemical_formula_weight 137.33
_chemical_name_common Barium
_chemical_name_systematic ' BaIVb at high pressure of 18.5 GPa'
_space_group_IT_number 14
_space_group_ssg_name P21/b(0\b\g)00
_symmetry_cell_setting monoclinic
_symmetry_space_group_name_Hall '-P 2xab'
_symmetry_space_group_name_H-M 'P 21/b 1 1'
_cell_angle_alpha 90
_cell_angle_beta 90
_cell_angle_gamma 90
_cell_formula_units_Z 16
_cell_length_a 11.5457
_cell_length_b 11.5882
_cell_length_c 4.599
_cell_measurement_pressure 18.5
_cell_measurement_reflns_used 657
_cell_measurement_temperature 293
_cell_measurement_theta_max 20.121
_cell_measurement_theta_min 3.503
_cell_modulation_dimension 1
_cell_volume 615.318
_computing_cell_refinement
;
CrysAlisPro, Agilent Technologies,
Version 1.171.37.35 (release 13-08-2014 CrysAlis171 .NET)
(compiled Aug 13 2014,18:06:01)
;
_computing_data_collection
;
CrysAlisPro, Agilent Technologies,
Version 1.171.37.35 (release 13-08-2014 CrysAlis171 .NET)
(compiled Aug 13 2014,18:06:01)
;
_computing_data_reduction
;
CrysAlisPro, Agilent Technologies,
Version 1.171.37.35 (release 13-08-2014 CrysAlis171 .NET)
(compiled Aug 13 2014,18:06:01)
;
_computing_molecular_graphics
;
Brandenburg, K. & Putz, H. (2005). DIAMOND Version 3
;
_computing_structure_refinement
;
Petricek, V., Dusek, M. & Palatinus L. (2014). Z. Kristallogr. 229(5), 345-352
;
_computing_structure_solution
;
Petricek, V., Dusek, M. & Palatinus L. (2014). Z. Kristallogr. 229(5), 345-352
;
_diffrn_ambient_pressure 18.5
_diffrn_ambient_temperature 293
_diffrn_detector 'CCD plate'
_diffrn_measured_fraction_theta_full 0.578
_diffrn_measurement_device 'abstract diffractometer'
_diffrn_measurement_device_type 'MAR-CrysAlisPro-abstract goniometer: imported MAR images'
_diffrn_measurement_method '\p scans'
_diffrn_radiation_monochromator synchrotron
_diffrn_radiation_probe x-ray
_diffrn_radiation_type synchrotron
_diffrn_radiation_wavelength 0.4151
_diffrn_reflns_av_R_equivalents 0.1465
_diffrn_reflns_av_sigmaI/netI 0.2517
_diffrn_reflns_limit_h_max 16
_diffrn_reflns_limit_h_min -13
_diffrn_reflns_limit_index_m_1_max 3
_diffrn_reflns_limit_index_m_1_min -3
_diffrn_reflns_limit_k_max 14
_diffrn_reflns_limit_k_min -18
_diffrn_reflns_limit_l_max 8
_diffrn_reflns_limit_l_min -8
_diffrn_reflns_number 15553
_diffrn_reflns_theta_full 15.0367
_diffrn_reflns_theta_max 22.0823
_diffrn_reflns_theta_min 1.67
_diffrn_source synchrotron
_exptl_absorpt_coefficient_mu 5.944
_exptl_absorpt_correction_T_max 1.00000
_exptl_absorpt_correction_T_min 0.26827
_exptl_absorpt_correction_type multi-scan
_exptl_absorpt_process_details
;
CrysAlisPro, Agilent Technologies,
Version 1.171.37.35 (release 13-08-2014 CrysAlis171 .NET)
(compiled Aug 13 2014,18:06:01)
Empirical absorption correction using spherical harmonics,
 implemented in SCALE3 ABSPACK scaling algorithm.
;
_exptl_crystal_density_diffrn 5.9302
_exptl_crystal_description isometric
_exptl_crystal_F_000 1120
_exptl_crystal_size_max 0.02
_exptl_crystal_size_mid 0.015
_exptl_crystal_size_min 0.01
_exptl_crystal_size_rad 0.015
_refine_diff_density_max 2.12
_refine_diff_density_min -2.19
_refine_ls_extinction_method none
_refine_ls_goodness_of_fit_gt 3.97
_refine_ls_goodness_of_fit_ref 3.97
_refine_ls_number_constraints 0
_refine_ls_number_parameters 69
_refine_ls_number_reflns 714
_refine_ls_number_restraints 0
_refine_ls_R_factor_all 0.1531
_refine_ls_R_factor_gt 0.1531
_refine_ls_shift/su_max 0.0425
_refine_ls_shift/su_mean 0.0074
_refine_ls_structure_factor_coef F
_refine_ls_weighting_scheme sigma
_refine_ls_wR_factor_gt 0.1046
_refine_ls_wR_factor_ref 0.1046
_reflns_number_gt 714
_reflns_number_total 9627
_reflns_threshold_expression I>3\s(I)
_cod_data_source_file yu5011.cif
_cod_data_source_block IV
_cod_depositor_comments 'Adding full bibliography for 1545111--1545116.cif.'
_cod_original_cell_volume 615.3181
_cod_original_formula_sum Ba1
_cod_database_code 1545114

loop_
_space_group_symop_id
_space_group_symop_operation_xyz
1 x,y,z
2 x+0.5,-y+0.5,-z
3 -x,-y,-z
4 -x+0.5,y+0.5,z

loop_
_space_group_symop_ssg_id
_space_group_symop_ssg_operation_algebraic
1 x1,x2,x3,x4
2 x1+1/2,-x2+1/2,-x3,-x4
3 -x1,-x2,-x3,-x4
4 -x1+1/2,x2+1/2,x3,x4

loop_
_atom_site_label
_atom_site_type_symbol
_atom_site_fract_x
_atom_site_fract_y
_atom_site_fract_z
_atom_site_adp_type
_atom_site_U_iso_or_equiv
_atom_site_site_symmetry_multiplicity
_atom_site_occupancy
_atom_site_calc_flag
Ba1 Ba -0.0003(4) 0.1011(2) 0.2553(12) Uiso 0.0099(13) 4 1 d
Ba2 Ba -0.0003(4) 0.3989(2) 0.2553(12) Uiso 0.0099(13) 4 1 d
Ba3 Ba 0.64871(19) 0.2413(8) 0.248(2) Uiso 0.0203(12) 4 1 d
Ba4 Ba 0.14871(19) 0.7413(8) 0.248(2) Uiso 0.0203(12) 4 1 d
Ba1g Ba 0.2538(11) 0.0006(6) 0.1354(17) Uiso 0.0073(13) 4 1 d

loop_
_atom_site_displace_Fourier_atom_site_label
_atom_site_displace_Fourier_axis
_atom_site_displace_Fourier_wave_vector_seq_id
_atom_site_displace_Fourier_param_cos
_atom_site_displace_Fourier_param_sin
Ba1 x 1 -0.0030(6) -0.0044(3)
Ba1 y 1 -0.0009(5) 0.0172(6)
Ba1 z 1 0.0135(18) -0.0034(6)
Ba1 x 2 0.0051(11) -0.0022(4)
Ba1 y 2 0.0066(7) -0.0001(6)
Ba1 z 2 0.013(2) 0.0014(8)
Ba1 x 3 -0.0036(10) -0.0153(8)
Ba1 y 3 0.0038(7) 0.0071(8)
Ba1 z 3 -0.019(3) -0.0044(8)
Ba2 x 1 -0.0030(6) -0.0044(3)
Ba2 y 1 0.0009(5) -0.0172(6)
Ba2 z 1 0.0135(18) -0.0034(6)
Ba2 x 2 0.0051(11) -0.0022(4)
Ba2 y 2 -0.0066(7) 0.0001(6)
Ba2 z 2 0.013(2) 0.0014(8)
Ba2 x 3 -0.0036(10) -0.0153(8)
Ba2 y 3 -0.0038(7) -0.0071(8)
Ba2 z 3 -0.019(3) -0.0044(8)
Ba3 x 1 -0.0005(4) 0.0024(10)
Ba3 y 1 0.0063(13) -0.0013(5)
Ba3 z 1 -0.004(4) -0.0005(7)
Ba3 x 2 -0.0012(6) -0.0006(11)
Ba3 y 2 0.0064(12) 0.0005(7)
Ba3 z 2 0.001(2) 0.0009(10)
Ba3 x 3 0.0002(6) 0.0097(11)
Ba3 y 3 0.0042(14) -0.0030(9)
Ba3 z 3 -0.009(4) -0.0038(8)
Ba4 x 1 -0.0005(4) 0.0024(10)
Ba4 y 1 0.0063(13) -0.0013(5)
Ba4 z 1 -0.004(4) -0.0005(7)
Ba4 x 2 -0.0012(6) -0.0006(11)
Ba4 y 2 0.0064(12) 0.0005(7)
Ba4 z 2 0.001(2) 0.0009(10)
Ba4 x 3 0.0002(6) 0.0097(11)
Ba4 y 3 0.0042(14) -0.0030(9)
Ba4 z 3 -0.009(4) -0.0038(8)
Ba1g x 1 -0.0015(14) -0.0008(18)
Ba1g y 1 0.0135(10) 0.0111(10)
Ba1g z 1 0.207(2) 0.1376(18)
Ba1g x 2 0.0020(10) 0.0080(19)
Ba1g y 2 0.0054(12) -0.0051(12)
Ba1g z 2 0.1249(18) -0.057(2)
Ba1g x 3 -0.0002(17) -0.0030(13)
Ba1g y 3 -0.0020(14) 0.0069(8)
Ba1g z 3 0.034(3) -0.0965(16)

loop_
_atom_site_Fourier_wave_vector_seq_id
_jana_atom_site_fourier_wave_vector_q1_coeff
1 1
2 2
3 3

loop_
_atom_type_symbol
_atom_type_scat_dispersion_real
_atom_type_scat_dispersion_imag
_atom_type_scat_source
Ba -1.3196 0.8857 'International Tables Vol C tables 4.2.6.8 and 6.1.1.1'

loop_
_cell_wave_vector_seq_id
_cell_wave_vector_x
_cell_wave_vector_y
_cell_wave_vector_z
1 0.000000 0.124000 1.355000

loop_
_geom_angle_atom_site_label_1
_geom_angle_atom_site_label_2
_geom_angle_atom_site_label_3
_geom_angle_site_ssg_symmetry_1
_geom_angle_site_ssg_symmetry_3
_geom_angle_av
_geom_angle_min
_geom_angle_max
Ba1 Ba1 Ba1 3_5555 3_5565 89.0(7) 77.5(6) 99.2(8)
Ba1 Ba1 Ba2 3_5555 . 134.9(8) 125.2(7) 144.8(8)
Ba1 Ba1 Ba3 3_5555 2_4555 83.9(7) 79.7(7) 89.8(7)
Ba1 Ba1 Ba3 3_5555 2_4565 147.9(11) 137.8(9) 155.3(11)
Ba1 Ba1 Ba4 3_5555 3_6655 84.1(7) 76.0(7) 93.8(8)
Ba1 Ba1 Ba4 3_5555 3_6665 148.1(11) 140.3(9) 158.4(12)
Ba1 Ba1 Ba1g 3_5555 . 68.0(9) 49.4(9) 93.9(9)
Ba1 Ba1 Ba1g 3_5555 3_5555 56.7(9) 42.0(7) 75.4(9)
Ba1 Ba1 Ba1g 3_5555 3_5565 104.3(8) 82.9(9) 114.6(9)
Ba1 Ba1 Ba2 3_5565 . 135.9(8) 128.1(7) 140.5(8)
Ba1 Ba1 Ba3 3_5565 2_4555 148.5(11) 141.4(10) 158.8(11)
Ba1 Ba1 Ba3 3_5565 2_4565 85.2(7) 77.8(7) 94.0(8)
Ba1 Ba1 Ba4 3_5565 3_6655 148.5(11) 141.0(12) 155.7(12)
Ba1 Ba1 Ba4 3_5565 3_6665 85.1(7) 80.5(7) 89.4(8)
Ba1 Ba1 Ba1g 3_5565 . 81.8(9) 59.7(9) 105.3(10)
Ba1 Ba1 Ba1g 3_5565 3_5555 95.0(9) 77.5(10) 113.8(8)
Ba1 Ba1 Ba1g 3_5565 3_5565 49.4(8) 41.8(7) 62.6(9)
Ba2 Ba1 Ba3 . 2_4555 57.8(7) 53.0(6) 62.6(7)
Ba2 Ba1 Ba3 . 2_4565 57.5(7) 50.4(6) 65.0(7)
Ba2 Ba1 Ba4 . 3_6655 57.7(7) 55.4(7) 61.3(8)
Ba2 Ba1 Ba4 . 3_6665 57.5(7) 52.5(6) 63.0(7)
Ba2 Ba1 Ba1g . . 110.4(10) 107.1(10) 115.4(12)
Ba2 Ba1 Ba1g . 3_5555 108.6(10) 100.2(9) 117.2(10)
Ba2 Ba1 Ba1g . 3_5565 106.5(9) 98.1(7) 117.8(10)
Ba3 Ba1 Ba3 2_4555 2_4565 84.9(9) 79.9(8) 88.8(9)
Ba3 Ba1 Ba4 2_4555 3_6655 60.4(8) 55.0(8) 66.5(9)
Ba3 Ba1 Ba4 2_4555 3_6665 115.1(10) 106.3(9) 122.7(10)
Ba3 Ba1 Ba1g 2_4555 . 68.4(9) 55.4(8) 87.1(9)
Ba3 Ba1 Ba1g 2_4555 3_5555 105.3(9) 85.9(8) 125.9(10)
Ba3 Ba1 Ba1g 2_4555 3_5565 158.5(10) 148.1(11) 168.1(11)
Ba3 Ba1 Ba4 2_4565 3_6655 115.1(10) 106.4(10) 123.0(11)
Ba3 Ba1 Ba4 2_4565 3_6665 60.6(8) 54.3(8) 64.9(9)
Ba3 Ba1 Ba1g 2_4565 . 80.5(10) 57.4(9) 104.5(10)
Ba3 Ba1 Ba1g 2_4565 3_5555 153.9(11) 131.3(11) 166.4(12)
Ba3 Ba1 Ba1g 2_4565 3_5565 94.4(9) 78.9(8) 118.8(9)
Ba4 Ba1 Ba4 3_6655 3_6665 85.3(9) 75.8(7) 94.3(9)
Ba4 Ba1 Ba1g 3_6655 . 122.8(10) 98.4(8) 145.1(11)
Ba4 Ba1 Ba1g 3_6655 3_5555 57.2(9) 45.3(7) 73.0(10)
Ba4 Ba1 Ba1g 3_6655 3_5565 103.6(10) 86.2(10) 117.7(10)
Ba4 Ba1 Ba1g 3_6665 . 138.3(11) 112.9(9) 163.3(11)
Ba4 Ba1 Ba1g 3_6665 3_5555 94.6(10) 70.5(9) 105.4(11)
Ba4 Ba1 Ba1g 3_6665 3_5565 50.9(8) 41.8(7) 64.3(9)
Ba1g Ba1 Ba1g . 3_5555 122.9(11) 104.5(10) 138.3(12)
Ba1g Ba1 Ba1g . 3_5565 129.6(11) 110.2(11) 148.4(10)
Ba1g Ba1 Ba1g 3_5555 3_5565 68.1(9) 45.4(9) 95.7(9)
Ba1 Ba2 Ba2 . 3_5655 134.8(8) 124.5(8) 143.8(8)
Ba1 Ba2 Ba2 . 3_5665 136.0(8) 128.1(7) 141.0(8)
Ba1 Ba2 Ba3 . 2_4555 60.7(7) 53.6(6) 64.2(7)
Ba1 Ba2 Ba3 . 2_4565 60.4(7) 57.0(7) 64.8(7)
Ba1 Ba2 Ba4 . 3_6655 60.7(7) 52.1(6) 64.9(8)
Ba1 Ba2 Ba4 . 3_6665 60.5(7) 55.2(6) 64.6(9)
Ba1 Ba2 Ba1g . 2_4555 109.2(10) 100.0(9) 117.2(12)
Ba1 Ba2 Ba1g . 2_4565 106.2(9) 101.6(8) 110.1(10)
Ba1 Ba2 Ba1g . 4_5555 111.1(11) 101.1(9) 119.0(12)
Ba2 Ba2 Ba2 3_5655 3_5665 89.1(7) 79.2(7) 98.7(8)
Ba2 Ba2 Ba3 3_5655 2_4555 81.1(7) 75.7(7) 87.6(8)
Ba2 Ba2 Ba3 3_5655 2_4565 146.6(11) 141.0(10) 151.8(11)
Ba2 Ba2 Ba4 3_5655 3_6655 81.3(7) 74.4(7) 88.9(8)
Ba2 Ba2 Ba4 3_5655 3_6665 146.8(11) 142.0(11) 154.5(12)
Ba2 Ba2 Ba1g 3_5655 2_4555 56.3(9) 46.5(7) 74.3(9)
Ba2 Ba2 Ba1g 3_5655 2_4565 105.0(9) 87.5(9) 116.2(9)
Ba2 Ba2 Ba1g 3_5655 4_5555 66.9(9) 50.6(9) 87.5(8)
Ba2 Ba2 Ba3 3_5665 2_4555 146.4(11) 139.8(10) 154.0(11)
Ba2 Ba2 Ba3 3_5665 2_4565 82.6(7) 76.9(7) 89.1(8)
Ba2 Ba2 Ba4 3_5665 3_6655 146.4(11) 142.3(10) 153.5(12)
Ba2 Ba2 Ba4 3_5665 3_6665 82.7(7) 76.7(7) 88.0(8)
Ba2 Ba2 Ba1g 3_5665 2_4555 95.1(9) 74.7(10) 114.5(9)
Ba2 Ba2 Ba1g 3_5665 2_4565 49.2(8) 38.9(7) 67.0(9)
Ba2 Ba2 Ba1g 3_5665 4_5555 81.6(9) 54.5(9) 109.0(10)
Ba3 Ba2 Ba3 2_4555 2_4565 88.3(9) 81.5(9) 93.0(10)
Ba3 Ba2 Ba4 2_4555 3_6655 62.5(9) 54.6(8) 71.6(9)
Ba3 Ba2 Ba4 2_4555 3_6665 120.9(10) 110.2(10) 127.3(11)
Ba3 Ba2 Ba1g 2_4555 2_4555 104.3(9) 80.3(9) 130.3(10)
Ba3 Ba2 Ba1g 2_4555 2_4565 160.7(11) 145.2(11) 170.9(10)
Ba3 Ba2 Ba1g 2_4555 4_5555 66.3(9) 46.6(8) 88.8(10)
Ba3 Ba2 Ba4 2_4565 3_6655 120.9(10) 110.2(10) 127.2(10)
Ba3 Ba2 Ba4 2_4565 3_6665 62.8(9) 56.1(8) 67.6(9)
Ba3 Ba2 Ba1g 2_4565 2_4555 155.7(11) 134.1(10) 164.5(12)
Ba3 Ba2 Ba1g 2_4565 2_4565 93.0(9) 78.6(8) 116.9(10)
Ba3 Ba2 Ba1g 2_4565 4_5555 80.2(10) 57.2(8) 101.2(10)
Ba4 Ba2 Ba4 3_6655 3_6665 88.6(9) 81.4(8) 98.6(10)
Ba4 Ba2 Ba1g 3_6655 2_4555 54.4(9) 38.5(8) 78.2(10)
Ba4 Ba2 Ba1g 3_6655 2_4565 103.3(10) 84.3(10) 118.4(10)
Ba4 Ba2 Ba1g 3_6655 4_5555 122.1(10) 91.8(9) 144.9(10)
Ba4 Ba2 Ba1g 3_6665 2_4555 94.6(10) 78.2(10) 106.5(11)
Ba4 Ba2 Ba1g 3_6665 2_4565 47.8(8) 44.2(7) 58.0(9)
Ba4 Ba2 Ba1g 3_6665 4_5555 138.9(11) 111.3(9) 164.4(12)
Ba1g Ba2 Ba1g 2_4555 2_4565 69.6(9) 45.4(9) 99.1(9)
Ba1g Ba2 Ba1g 2_4555 4_5555 121.3(11) 103.6(10) 137.3(12)
Ba1g Ba2 Ba1g 2_4565 4_5555 129.2(11) 109.3(8) 156.7(11)
Ba1 Ba3 Ba1 2_5555 2_5565 85.0(9) 80.5(8) 88.6(9)
Ba1 Ba3 Ba2 2_5555 2_5555 61.6(8) 53.7(7) 68.7(8)
Ba1 Ba3 Ba2 2_5555 2_5565 118.0(10) 110.5(10) 124.5(10)
Ba1 Ba3 Ba4 2_5555 3_7655 81.7(10) 77.2(10) 86.7(13)
Ba1 Ba3 Ba4 2_5555 3_7665 143.2(13) 136.1(12) 148.5(13)
Ba1 Ba3 Ba4 2_5555 4_6455 59.7(7) 55.7(7) 63.9(7)
Ba1 Ba3 Ba1g 2_5555 2_5555 55.0(10) 45.3(10) 65.2(10)
Ba1 Ba3 Ba1g 2_5555 2_5565 101.5(11) 84.7(11) 110.0(10)
Ba1 Ba3 Ba1g 2_5555 3_6555 106.5(11) 84.0(8) 134.8(13)
Ba1 Ba3 Ba1g 2_5555 3_6565 161.0(12) 147.3(12) 169.8(12)
Ba1 Ba3 Ba2 2_5565 2_5555 117.7(10) 112.7(10) 123.3(11)
Ba1 Ba3 Ba2 2_5565 2_5565 62.1(8) 52.8(7) 72.5(9)
Ba1 Ba3 Ba4 2_5565 3_7655 142.8(13) 135.1(13) 151.2(15)
Ba1 Ba3 Ba4 2_5565 3_7665 81.5(10) 79.2(8) 84.2(9)
Ba1 Ba3 Ba4 2_5565 4_6455 59.6(7) 55.6(7) 63.1(7)
Ba1 Ba3 Ba1g 2_5565 2_5555 91.9(11) 65.9(10) 105.3(11)
Ba1 Ba3 Ba1g 2_5565 2_5565 48.9(10) 39.8(8) 63.3(11)
Ba1 Ba3 Ba1g 2_5565 3_6555 155.2(13) 135.7(14) 167.8(12)
Ba1 Ba3 Ba1g 2_5565 3_6565 93.6(10) 82.9(11) 116.7(11)
Ba2 Ba3 Ba2 2_5555 2_5565 88.4(9) 84.3(9) 91.5(10)
Ba2 Ba3 Ba4 2_5555 3_7655 85.1(10) 80.8(10) 90.2(10)
Ba2 Ba3 Ba4 2_5555 3_7665 152.8(13) 145.3(15) 156.8(13)
Ba2 Ba3 Ba4 2_5555 4_6455 58.6(7) 52.8(7) 63.5(7)
Ba2 Ba3 Ba1g 2_5555 2_5555 104.7(11) 81.4(11) 128.0(10)
Ba2 Ba3 Ba1g 2_5555 2_5565 159.2(12) 144.7(13) 168.5(13)
Ba2 Ba3 Ba1g 2_5555 3_6555 56.4(11) 46.4(10) 71.6(12)
Ba2 Ba3 Ba1g 2_5555 3_6565 105.5(11) 90.0(11) 120.1(13)
Ba2 Ba3 Ba4 2_5565 3_7655 152.7(13) 147.9(13) 160.1(13)
Ba2 Ba3 Ba4 2_5565 3_7665 85.1(10) 81.5(12) 88.2(12)
Ba2 Ba3 Ba4 2_5565 4_6455 58.5(7) 54.2(7) 60.9(7)
Ba2 Ba3 Ba1g 2_5565 2_5555 151.8(13) 130.3(10) 165.7(12)
Ba2 Ba3 Ba1g 2_5565 2_5565 93.2(10) 79.0(8) 114.3(13)
Ba2 Ba3 Ba1g 2_5565 3_6555 95.4(12) 75.2(13) 108.2(10)
Ba2 Ba3 Ba1g 2_5565 3_6565 49.9(10) 42.6(8) 68.0(11)
Ba4 Ba3 Ba4 3_7655 3_7665 88.8(10) 87.2(10) 90.3(10)
Ba4 Ba3 Ba4 3_7655 4_6455 135.6(11) 134.1(14) 137.2(13)
Ba4 Ba3 Ba1g 3_7655 2_5555 53.1(11) 39.5(10) 73.7(11)
Ba4 Ba3 Ba1g 3_7655 2_5565 101.2(12) 83.1(13) 112.2(10)
Ba4 Ba3 Ba1g 3_7655 3_6555 59.6(11) 46.3(9) 76.8(13)
Ba4 Ba3 Ba1g 3_7655 3_6565 107.8(12) 92.8(13) 120.8(11)
Ba4 Ba3 Ba4 3_7665 4_6455 135.1(11) 134.2(12) 136.0(15)
Ba4 Ba3 Ba1g 3_7665 2_5555 92.1(12) 71.8(12) 106.0(11)
Ba4 Ba3 Ba1g 3_7665 2_5565 46.2(10) 41.6(9) 56.9(11)
Ba4 Ba3 Ba1g 3_7665 3_6555 98.5(13) 79.3(14) 112.4(11)
Ba4 Ba3 Ba1g 3_7665 3_6565 52.2(10) 45.5(9) 66.3(11)
Ba4 Ba3 Ba1g 4_6455 2_5555 108.8(14) 104.8(14) 114.0(14)
Ba4 Ba3 Ba1g 4_6455 2_5565 106.6(13) 100.7(9) 111.1(15)
Ba4 Ba3 Ba1g 4_6455 3_6555 108.7(14) 104.4(13) 114.1(16)
Ba4 Ba3 Ba1g 4_6455 3_6565 105.8(13) 101.7(11) 111.8(14)
Ba1g Ba3 Ba1g 2_5555 2_5565 67.3(9) 42.6(7) 96.5(9)
Ba1g Ba3 Ba1g 2_5555 3_6555 108.1(12) 76.5(8) 137.5(17)
Ba1g Ba3 Ba1g 2_5555 3_6565 139.5(13) 120.8(10) 151.5(10)
Ba1g Ba3 Ba1g 2_5565 3_6555 140.6(14) 125.7(15) 150.7(11)
Ba1g Ba3 Ba1g 2_5565 3_6565 88.5(9) 65.9(6) 122.6(14)
Ba1g Ba3 Ba1g 3_6555 3_6565 70.0(9) 44.2(9) 102.6(10)
Ba1 Ba4 Ba1 3_6655 3_6665 85.2(9) 76.6(8) 94.1(10)
Ba1 Ba4 Ba2 3_6655 3_6655 61.6(8) 57.2(7) 72.1(9)
Ba1 Ba4 Ba2 3_6655 3_6665 118.3(10) 110.1(10) 129.0(11)
Ba1 Ba4 Ba3 3_6655 3_7655 81.5(10) 75.0(10) 88.0(10)
Ba1 Ba4 Ba3 3_6655 3_7665 143.0(13) 138.0(12) 146.8(13)
Ba1 Ba4 Ba3 3_6655 4_6555 59.9(7) 55.3(6) 65.0(8)
Ba1 Ba4 Ba1g 3_6655 1_6655 66.3(11) 46.8(10) 87.7(11)
Ba1 Ba4 Ba1g 3_6655 4_6555 124.9(12) 101.1(9) 153.8(14)
Ba1 Ba4 Ba2 3_6665 3_6655 118.1(10) 109.4(10) 129.0(11)
Ba1 Ba4 Ba2 3_6665 3_6665 62.1(8) 54.8(8) 72.3(9)
Ba1 Ba4 Ba3 3_6665 3_7655 142.7(13) 136.3(15) 150.4(15)
Ba1 Ba4 Ba3 3_6665 3_7665 81.4(10) 76.4(9) 87.4(8)
Ba1 Ba4 Ba3 3_6665 4_6555 59.7(7) 55.5(6) 65.6(8)
Ba1 Ba4 Ba1g 3_6665 1_6655 78.4(11) 58.2(10) 101.3(11)
Ba1 Ba4 Ba1g 3_6665 4_6555 140.1(13) 111.3(12) 158.2(12)
Ba2 Ba4 Ba2 3_6655 3_6665 88.5(9) 81.9(8) 96.2(10)
Ba2 Ba4 Ba3 3_6655 3_7655 84.9(10) 78.1(8) 89.0(8)
Ba2 Ba4 Ba3 3_6655 3_7665 152.7(13) 142.0(14) 157.3(13)
Ba2 Ba4 Ba3 3_6655 4_6555 58.8(7) 54.5(7) 64.8(8)
Ba2 Ba4 Ba1g 3_6655 1_6655 121.6(12) 98.1(10) 152.3(13)
Ba2 Ba4 Ba1g 3_6655 4_6555 69.4(12) 46.1(10) 95.5(12)
Ba2 Ba4 Ba3 3_6665 3_7655 152.4(13) 144.3(12) 157.4(13)
Ba2 Ba4 Ba3 3_6665 3_7665 85.0(10) 77.9(11) 91.9(11)
Ba2 Ba4 Ba3 3_6665 4_6555 58.6(7) 53.2(6) 64.8(8)
Ba2 Ba4 Ba1g 3_6665 1_6655 137.9(13) 108.7(10) 160.0(13)
Ba2 Ba4 Ba1g 3_6665 4_6555 81.0(12) 60.6(12) 100.6(11)
Ba3 Ba4 Ba3 3_7655 3_7665 88.8(10) 87.2(10) 90.3(10)
Ba3 Ba4 Ba3 3_7655 4_6555 135.6(11) 134.1(14) 137.2(13)
Ba3 Ba4 Ba1g 3_7655 1_6655 65.3(11) 45.4(10) 90.6(12)
Ba3 Ba4 Ba1g 3_7655 4_6555 72.6(12) 54.4(10) 96.6(14)
Ba3 Ba4 Ba3 3_7665 4_6555 135.1(11) 134.2(15) 136.0(11)
Ba3 Ba4 Ba1g 3_7665 1_6655 78.0(12) 57.4(10) 96.5(12)
Ba3 Ba4 Ba1g 3_7665 4_6555 84.0(13) 62.6(12) 102.8(13)
Ba3 Ba4 Ba1g 4_6555 1_6655 110.7(14) 108.0(13) 114.4(15)
Ba3 Ba4 Ba1g 4_6555 4_6555 110.8(15) 105.4(14) 115.8(16)
Ba1g Ba4 Ba1g 1_6655 4_6555 125.0(15) 100.2(10) 141.6(18)
Ba1 Ba1g Ba1 . 3_5555 55.3(9) 43.1(6) 64.9(12)
Ba1 Ba1g Ba1 . 3_5565 48.7(8) 32.3(5) 60.1(10)
Ba1 Ba1g Ba2 . 2_5555 127.0(12) 103.8(8) 139.3(15)
Ba1 Ba1g Ba2 . 2_5565 113.4(10) 75.7(6) 142.0(16)
Ba1 Ba1g Ba2 . 4_5455 147.9(12) 99.7(7) 179.4(12)
Ba1 Ba1g Ba3 . 2_4555 56.5(9) 46.6(7) 65.5(11)
Ba1 Ba1g Ba3 . 2_4565 50.4(8) 35.7(6) 63.1(11)
Ba1 Ba1g Ba3 . 3_6555 125.5(15) 100.2(9) 139.3(19)
Ba1 Ba1g Ba3 . 3_6565 110.5(12) 75.7(6) 137.7(16)
Ba1 Ba1g Ba4 . 1_4455 84.0(13) 67.7(8) 95.9(16)
Ba1 Ba1g Ba4 . 4_6455 84.7(12) 68.9(8) 96.2(15)
Ba1 Ba1g Ba1g . 1_5545 98.8(14) 72.6(8) 126.1(17)
Ba1 Ba1g Ba1g . 1_5565 81.2(12) 49.8(6) 109.4(17)
Ba1 Ba1g Ba1 3_5555 3_5565 68.0(9) 58.1(7) 74.5(11)
Ba1 Ba1g Ba2 3_5555 2_5555 123.0(9) 84.2(6) 172.9(14)
Ba1 Ba1g Ba2 3_5555 2_5565 157.8(12) 126.3(9) 177.2(12)
Ba1 Ba1g Ba2 3_5555 4_5455 127.8(12) 101.4(8) 155.4(14)
Ba1 Ba1g Ba3 3_5555 2_4555 75.2(11) 54.6(6) 89.0(15)
Ba1 Ba1g Ba3 3_5555 2_4565 105.4(13) 89.8(10) 114.9(15)
Ba1 Ba1g Ba3 3_5555 3_6555 75.6(10) 57.9(6) 101.5(16)
Ba1 Ba1g Ba3 3_5555 3_6565 105.5(11) 95.8(10) 112.7(12)
Ba1 Ba1g Ba4 3_5555 1_4455 56.4(9) 47.0(7) 67.2(12)
Ba1 Ba1g Ba4 3_5555 4_6455 125.9(14) 97.1(10) 146.5(16)
Ba1 Ba1g Ba1g 3_5555 1_5545 62.3(11) 42.8(6) 87.0(15)
Ba1 Ba1g Ba1g 3_5555 1_5565 117.3(15) 94.0(9) 135.5(17)
Ba1 Ba1g Ba2 3_5565 2_5555 157.7(12) 126.3(9) 178.3(12)
Ba1 Ba1g Ba2 3_5565 2_5565 99.2(7) 69.2(4) 146.1(11)
Ba1 Ba1g Ba2 3_5565 4_5455 111.0(10) 78.2(6) 133.2(12)
Ba1 Ba1g Ba3 3_5565 2_4555 104.7(13) 91.1(10) 116.1(15)
Ba1 Ba1g Ba3 3_5565 2_4565 64.9(8) 50.3(5) 87.6(13)
Ba1 Ba1g Ba3 3_5565 3_6555 105.2(11) 91.4(9) 115.2(13)
Ba1 Ba1g Ba3 3_5565 3_6565 63.1(8) 45.0(5) 83.6(12)
Ba1 Ba1g Ba4 3_5565 1_4455 50.5(8) 35.0(5) 60.7(10)
Ba1 Ba1g Ba4 3_5565 4_6455 113.1(12) 82.4(7) 145.0(17)
Ba1 Ba1g Ba1g 3_5565 1_5545 129.9(15) 106.0(10) 145.8(16)
Ba1 Ba1g Ba1g 3_5565 1_5565 49.7(10) 36.5(5) 71.1(14)
Ba2 Ba1g Ba2 2_5555 2_5565 69.4(10) 57.2(7) 76.2(11)
Ba2 Ba1g Ba2 2_5555 4_5455 56.8(10) 45.1(6) 65.0(11)
Ba2 Ba1g Ba3 2_5555 2_4555 74.6(10) 58.4(7) 87.6(13)
Ba2 Ba1g Ba3 2_5555 2_4565 105.8(11) 89.4(9) 114.4(12)
Ba2 Ba1g Ba3 2_5555 3_6555 75.4(11) 52.5(6) 88.6(13)
Ba2 Ba1g Ba3 2_5555 3_6565 106.4(13) 90.9(10) 115.5(16)
Ba2 Ba1g Ba4 2_5555 1_4455 126.6(14) 94.7(9) 144.5(17)
Ba2 Ba1g Ba4 2_5555 4_6455 56.2(10) 45.9(8) 63.4(11)
Ba2 Ba1g Ba1g 2_5555 1_5545 61.1(10) 41.5(6) 88.3(15)
Ba2 Ba1g Ba1g 2_5555 1_5565 118.8(15) 90.0(9) 141.3(19)
Ba2 Ba1g Ba2 2_5565 4_5455 49.1(8) 32.1(5) 62.4(10)
Ba2 Ba1g Ba3 2_5565 2_4555 105.1(11) 84.6(8) 111.9(12)
Ba2 Ba1g Ba3 2_5565 2_4565 64.8(8) 43.6(5) 86.5(12)
Ba2 Ba1g Ba3 2_5565 3_6555 105.9(14) 94.0(11) 115.3(16)
Ba2 Ba1g Ba3 2_5565 3_6565 63.3(8) 48.3(5) 83.4(13)
Ba2 Ba1g Ba4 2_5565 1_4455 111.6(11) 83.2(6) 134.6(16)
Ba2 Ba1g Ba4 2_5565 4_6455 51.2(9) 33.9(5) 62.7(11)
Ba2 Ba1g Ba1g 2_5565 1_5545 130.2(15) 107.1(10) 144.3(16)
Ba2 Ba1g Ba1g 2_5565 1_5565 49.6(10) 32.7(5) 75.3(15)
Ba2 Ba1g Ba3 4_5455 2_4555 125.6(14) 102.7(9) 137.0(18)
Ba2 Ba1g Ba3 4_5455 2_4565 113.0(12) 74.4(7) 141.0(17)
Ba2 Ba1g Ba3 4_5455 3_6555 57.3(10) 43.8(7) 68.0(13)
Ba2 Ba1g Ba3 4_5455 3_6565 49.8(8) 36.1(6) 56.1(10)
Ba2 Ba1g Ba4 4_5455 1_4455 83.3(12) 71.9(8) 94.1(12)
Ba2 Ba1g Ba4 4_5455 4_6455 84.6(14) 64.1(8) 96.7(18)
Ba2 Ba1g Ba1g 4_5455 1_5545 100.2(14) 68.1(7) 134(2)
Ba2 Ba1g Ba1g 4_5455 1_5565 79.3(12) 49.9(6) 109.4(17)
Ba3 Ba1g Ba3 2_4555 2_4565 67.2(9) 53.8(6) 76.6(9)
Ba3 Ba1g Ba3 2_4555 3_6555 124.1(11) 82.4(8) 174.6(19)
Ba3 Ba1g Ba3 2_4555 3_6565 156.2(12) 122.1(8) 178.7(11)
Ba3 Ba1g Ba4 2_4555 1_4455 126.9(15) 99.0(10) 141.8(19)
Ba3 Ba1g Ba4 2_4555 4_6455 54.3(9) 43.7(8) 61.1(10)
Ba3 Ba1g Ba1g 2_4555 1_5545 61.6(9) 44.6(7) 85.1(11)
Ba3 Ba1g Ba1g 2_4555 1_5565 118.4(12) 87.3(7) 140.9(16)
Ba3 Ba1g Ba3 2_4565 3_6555 159.1(12) 127.6(9) 178.5(11)
Ba3 Ba1g Ba3 2_4565 3_6565 98.5(8) 68.2(5) 144.9(12)
Ba3 Ba1g Ba4 2_4565 1_4455 114.0(13) 83.4(7) 141.2(18)
Ba3 Ba1g Ba4 2_4565 4_6455 49.8(9) 34.2(6) 63.4(11)
Ba3 Ba1g Ba1g 2_4565 1_5545 128.7(12) 111.3(10) 140.3(12)
Ba3 Ba1g Ba1g 2_4565 1_5565 51.3(8) 33.5(5) 74.4(12)
Ba3 Ba1g Ba3 3_6555 3_6565 69.9(9) 59.6(9) 74.3(10)
Ba3 Ba1g Ba4 3_6555 1_4455 55.1(9) 42.9(7) 62.0(11)
Ba3 Ba1g Ba4 3_6555 4_6455 127.3(17) 96.6(10) 144.7(19)
Ba3 Ba1g Ba1g 3_6555 1_5545 62.8(10) 37.8(5) 93.7(14)
Ba3 Ba1g Ba1g 3_6555 1_5565 117.1(13) 94.2(10) 136.6(14)
Ba3 Ba1g Ba4 3_6565 1_4455 49.7(8) 37.3(6) 60.2(9)
Ba3 Ba1g Ba4 3_6565 4_6455 112.8(13) 80.1(7) 138.4(19)
Ba3 Ba1g Ba1g 3_6565 1_5545 132.6(13) 103.7(9) 154.1(16)
Ba3 Ba1g Ba1g 3_6565 1_5565 47.3(8) 34.7(6) 70.7(12)
Ba4 Ba1g Ba4 1_4455 4_6455 149.1(13) 109.7(9) 179.8(19)
Ba4 Ba1g Ba1g 1_4455 1_5545 99.6(12) 64.9(7) 129.6(16)
Ba4 Ba1g Ba1g 1_4455 1_5565 80.2(11) 57.2(7) 109.7(14)
Ba4 Ba1g Ba1g 4_6455 1_5545 97.2(12) 68.7(9) 120.5(13)
Ba4 Ba1g Ba1g 4_6455 1_5565 82.8(11) 52.5(6) 117.1(16)
Ba1g Ba1g Ba1g 1_5545 1_5565 174.1(15) 169.4(15) 177.7(18)

loop_
_geom_bond_atom_site_label_1
_geom_bond_atom_site_label_2
_geom_bond_site_ssg_symmetry_2
_geom_bond_distance_av
_geom_bond_distance_min
_geom_bond_distance_max
Ba1 Ba1 3_5555 3.33(3) 3.17(3) 3.46(3)
Ba1 Ba1 3_5565 3.26(3) 2.92(3) 3.61(3)
Ba1 Ba2 . 3.45(3) 2.98(3) 3.97(3)
Ba1 Ba3 2_4555 3.42(4) 3.25(5) 3.65(5)
Ba1 Ba3 2_4565 3.40(4) 3.25(5) 3.55(5)
Ba1 Ba4 3_6655 3.41(4) 3.11(5) 3.82(5)
Ba1 Ba4 3_6665 3.40(4) 3.11(5) 3.69(5)
Ba1 Ba1g . 3.35(6) 2.87(7) 3.80(7)
Ba1 Ba1g 3_5555 3.73(5) 2.87(6) 4.98(6)
Ba1 Ba1g 3_5565 4.31(5) 3.40(6) 5.48(6)
Ba2 Ba2 3_5655 3.33(3) 3.11(3) 3.52(3)
Ba2 Ba2 3_5665 3.26(3) 2.99(3) 3.52(3)
Ba2 Ba3 2_4555 3.32(4) 3.15(5) 3.50(5)
Ba2 Ba3 2_4565 3.29(4) 3.08(5) 3.52(5)
Ba2 Ba4 3_6655 3.31(4) 2.99(5) 3.61(5)
Ba2 Ba4 3_6665 3.29(4) 2.96(5) 3.52(5)
Ba2 Ba1g 2_4555 3.65(5) 2.92(6) 4.90(6)
Ba2 Ba1g 2_4565 4.24(5) 3.12(6) 5.54(6)
Ba2 Ba1g 4_5555 3.29(6) 3.08(7) 3.67(7)
Ba3 Ba4 3_7655 3.28(4) 3.15(5) 3.35(5)
Ba3 Ba4 3_7665 3.30(4) 3.21(5) 3.39(5)
Ba3 Ba4 4_6455 3.44(4) 3.17(4) 3.70(4)
Ba3 Ba1g 2_5555 3.79(5) 3.21(6) 4.82(6)
Ba3 Ba1g 2_5565 4.36(5) 3.25(6) 5.70(6)
Ba3 Ba1g 3_6555 3.59(5) 2.82(6) 4.86(6)
Ba3 Ba1g 3_6565 4.23(5) 3.28(6) 5.31(6)
Ba4 Ba1g 1_6655 3.43(5) 3.07(6) 3.86(6)
Ba4 Ba1g 4_6555 3.19(5) 2.74(6) 4.02(6)
Ba1g Ba1g 1_5545 4.62(4) 2.88(5) 7.48(5)
Ba1g Ba1g 1_5565 4.60(4) 2.88(5) 7.48(5)

loop_
_twin_individual_id
_twin_individual_mass_fraction_refined
_twin_individual_twin_matrix_11
_twin_individual_twin_matrix_12
_twin_individual_twin_matrix_13
_twin_individual_twin_matrix_21
_twin_individual_twin_matrix_22
_twin_individual_twin_matrix_23
_twin_individual_twin_matrix_31
_twin_individual_twin_matrix_32
_twin_individual_twin_matrix_33
1 0.74(3) 1 0 0 0 1 0 0 0 1
2 0.077(14) 0 1 0 1 0 0 0 0 -1
3 0.18(3) 1 0 0 0 -1 0 0 0 1
